data_7129397
loop_
_publ_author_name
'Brown, W. Kice'
'Klausmeyer, Kevin'
'Lindley, Brian M.'

_publ_section_title
;
 Unlocking Metal Coordination of Diborylamides through Ring Constraints
;
_journal_name_full 'Chemical Communications'
_journal_paper_doi 10.1039/D1CC06458D
_journal_year 2022
_chemical_formula_sum 'C48 H52 B4 Li2 N2'
_chemical_formula_weight 714.03
_chemical_properties_physical Air-sensitive,Moisture-sensitive
_space_group_crystal_system monoclinic
_space_group_IT_number 15
_space_group_name_Hall '-I 2ya'
_space_group_name_H-M_alt 'I 1 2/a 1'
_atom_sites_solution_hydrogens geom
_atom_sites_solution_primary direct
_audit_creation_method SHELXL-2013
_audit_update_record
;
2021-11-16 deposited with the CCDC.	2021-12-15 downloaded from the CCDC.
;
_cell_angle_alpha 90
_cell_angle_beta 118.958(4)
_cell_angle_gamma 90
_cell_formula_units_Z 4
_cell_length_a 16.3616(18)
_cell_length_b 17.7703(19)
_cell_length_c 16.512(2)
_cell_measurement_reflns_used 9845
_cell_measurement_temperature 150(2)
_cell_measurement_theta_max 28.33
_cell_measurement_theta_min 2.71
_cell_volume 4200.6(8)
_computing_cell_refinement 'Bruker SAINT'
_computing_data_collection 'Bruker APEX3'
_computing_data_reduction 'Bruker SAINT'
_computing_molecular_graphics 'Bruker SHELXTL'
_computing_publication_material 'Bruker SHELXTL'
_computing_structure_refinement 'SHELXL-2013 (Sheldrick, 2013)'
_computing_structure_solution 'SHELXS-97 (Sheldrick 2008)'
_diffrn_ambient_temperature 150(2)
_diffrn_measured_fraction_theta_full 0.995
_diffrn_measured_fraction_theta_max 0.996
_diffrn_measurement_device_type 'Bruker APEX-II CCD'
_diffrn_measurement_method '\f and \w scans'
_diffrn_radiation_type MoK\a
_diffrn_radiation_wavelength 0.71073
_diffrn_reflns_av_R_equivalents 0.0447
_diffrn_reflns_av_unetI/netI 0.0132
_diffrn_reflns_Laue_measured_fraction_full 0.995
_diffrn_reflns_Laue_measured_fraction_max 0.996
_diffrn_reflns_limit_h_max 21
_diffrn_reflns_limit_h_min -21
_diffrn_reflns_limit_k_max 23
_diffrn_reflns_limit_k_min -23
_diffrn_reflns_limit_l_max 22
_diffrn_reflns_limit_l_min -22
_diffrn_reflns_number 120961
_diffrn_reflns_point_group_measured_fraction_full 0.995
_diffrn_reflns_point_group_measured_fraction_max 0.996
_diffrn_reflns_theta_full 25.242
_diffrn_reflns_theta_max 28.340
_diffrn_reflns_theta_min 2.292
_exptl_absorpt_coefficient_mu 0.062
_exptl_absorpt_correction_T_max 0.967
_exptl_absorpt_correction_T_min 0.957
_exptl_absorpt_correction_type multi-scan
_exptl_absorpt_process_details SADABS
_exptl_crystal_colour colourless
_exptl_crystal_density_diffrn 1.129
_exptl_crystal_description block
_exptl_crystal_F_000 1520
_exptl_crystal_size_max 0.345
_exptl_crystal_size_mid 0.201
_exptl_crystal_size_min 0.159
_refine_diff_density_max 0.372
_refine_diff_density_min -0.264
_refine_diff_density_rms 0.054
_refine_ls_extinction_method none
_refine_ls_goodness_of_fit_ref 1.119
_refine_ls_hydrogen_treatment constr
_refine_ls_matrix_type full
_refine_ls_number_parameters 260
_refine_ls_number_reflns 5226
_refine_ls_number_restraints 0
_refine_ls_restrained_S_all 1.119
_refine_ls_R_factor_all 0.0687
_refine_ls_R_factor_gt 0.0645
_refine_ls_shift/su_max 0.001
_refine_ls_shift/su_mean 0.000
_refine_ls_structure_factor_coef Fsqd
_refine_ls_weighting_details 'w=1/[\s^2^(Fo^2^)+(0.0799P)^2^+5.0484P] where P=(Fo^2^+2Fc^2^)/3'
_refine_ls_weighting_scheme calc
_refine_ls_wR_factor_gt 0.1721
_refine_ls_wR_factor_ref 0.1752
_reflns_Friedel_coverage 0.000
_reflns_number_gt 4823
_reflns_number_total 5226
_reflns_threshold_expression 'I > 2\s(I)'
_cod_data_source_file d1cc06458d2.cif
_cod_data_source_block BML001I
_cod_original_cell_volume 4200.6(9)
_cod_original_sg_symbol_H-M 'I 2/a'
_cod_database_code 7129397
_shelx_space_group_comment
; 
The symmetry employed for this shelxl refinement is uniquely defined 
by the following loop, which should always be used as a source of 
symmetry information in preference to the above space-group names. 
They are only intended as comments. 
;
_shelx_estimated_absorpt_t_min 0.979
_shelx_estimated_absorpt_t_max 0.990
_shelxl_version_number 2013-4

loop_
_space_group_symop_operation_xyz
'x, y, z'
'-x+1/2, y, -z'
'x+1/2, y+1/2, z+1/2'
'-x+1, y+1/2, -z+1/2'
'-x, -y, -z'
'x-1/2, -y, z'
'-x+1/2, -y+1/2, -z+1/2'
'x, -y+1/2, z+1/2'

loop_
_atom_site_label
_atom_site_type_symbol
_atom_site_fract_x
_atom_site_fract_y
_atom_site_fract_z
_atom_site_U_iso_or_equiv
_atom_site_adp_type
_atom_site_occupancy
_atom_site_site_symmetry_order
_atom_site_calc_flag
_atom_site_refinement_flags_posn
_atom_site_refinement_flags_adp
_atom_site_refinement_flags_occupancy
_atom_site_disorder_assembly
_atom_site_disorder_group
N1 N 0.64481(9) 0.20728(7) 0.41539(9) 0.0258(3) Uani 1 1 d . . . . .
C1 C 0.47877(10) 0.23492(9) 0.30166(11) 0.0247(3) Uani 1 1 d . . . . .
C2 C 0.50084(10) 0.16584(8) 0.27408(10) 0.0234(3) Uani 1 1 d . . . . .
C3 C 0.43383(11) 0.12862(9) 0.19620(11) 0.0290(3) Uani 1 1 d . . . . .
H3 H 0.4484 0.0823 0.1774 0.035 Uiso 1 1 calc R U . . .
C4 C 0.34474(12) 0.15989(11) 0.14566(12) 0.0375(4) Uani 1 1 d . . . . .
H4 H 0.2987 0.1347 0.0923 0.045 Uiso 1 1 calc R U . . .
C5 C 0.32310(13) 0.22726(11) 0.17275(14) 0.0422(5) Uani 1 1 d . . . . .
H5 H 0.2622 0.2479 0.1378 0.051 Uiso 1 1 calc R U . . .
C6 C 0.38996(12) 0.26536(10) 0.25112(13) 0.0346(4) Uani 1 1 d . . . . .
H6 H 0.3747 0.3116 0.2695 0.041 Uiso 1 1 calc R U . . .
C7 C 0.58528(10) 0.33461(8) 0.45071(10) 0.0231(3) Uani 1 1 d . . . . .
C8 C 0.56458(11) 0.33620(9) 0.52440(11) 0.0267(3) Uani 1 1 d . . . . .
C9 C 0.58133(11) 0.40106(9) 0.57733(11) 0.0291(3) Uani 1 1 d . . . . .
H9 H 0.5687 0.4008 0.6277 0.035 Uiso 1 1 calc R U . . .
C10 C 0.61600(11) 0.46621(9) 0.55861(11) 0.0282(3) Uani 1 1 d . . . . .
C11 C 0.63367(11) 0.46521(9) 0.48439(11) 0.0277(3) Uani 1 1 d . . . . .
H11 H 0.6559 0.5097 0.4696 0.033 Uiso 1 1 calc R U . . .
C12 C 0.61972(10) 0.40075(8) 0.43095(10) 0.0245(3) Uani 1 1 d . . . . .
C13 C 0.51805(15) 0.26911(11) 0.54190(15) 0.0396(4) Uani 1 1 d . . . . .
H13A H 0.4502 0.2726 0.5022 0.059 Uiso 1 1 calc R U . . .
H13B H 0.5329 0.2688 0.6070 0.059 Uiso 1 1 calc R U . . .
H13C H 0.5410 0.2226 0.5279 0.059 Uiso 1 1 calc R U . . .
C14 C 0.63262(13) 0.53598(10) 0.61684(13) 0.0382(4) Uani 1 1 d . . . . .
H14A H 0.6117 0.5804 0.5766 0.057 Uiso 1 1 calc R U . . .
H14B H 0.6994 0.5406 0.6609 0.057 Uiso 1 1 calc R U . . .
H14C H 0.5975 0.5322 0.6508 0.057 Uiso 1 1 calc R U . . .
C15 C 0.64028(14) 0.40222(10) 0.35092(12) 0.0353(4) Uani 1 1 d . . . . .
H15A H 0.6983 0.3747 0.3680 0.053 Uiso 1 1 calc R U . . .
H15B H 0.6471 0.4545 0.3362 0.053 Uiso 1 1 calc R U . . .
H15C H 0.5887 0.3784 0.2967 0.053 Uiso 1 1 calc R U . . .
C16 C 0.66856(10) 0.07887(8) 0.35094(10) 0.0231(3) Uani 1 1 d . . . . .
C17 C 0.74809(11) 0.08913(9) 0.33920(11) 0.0269(3) Uani 1 1 d . . . . .
C18 C 0.80702(12) 0.02874(10) 0.35056(13) 0.0323(4) Uani 1 1 d . . . . .
H18 H 0.8604 0.0366 0.3430 0.039 Uiso 1 1 calc R U . . .
C19 C 0.78936(12) -0.04295(10) 0.37274(12) 0.0328(4) Uani 1 1 d . . . . .
C20 C 0.71050(12) -0.05333(9) 0.38249(12) 0.0301(3) Uani 1 1 d . . . . .
H20 H 0.6973 -0.1021 0.3968 0.036 Uiso 1 1 calc R U . . .
C21 C 0.65019(11) 0.00590(9) 0.37187(11) 0.0255(3) Uani 1 1 d . . . . .
C22 C 0.76743(14) 0.16470(10) 0.31017(14) 0.0375(4) Uani 1 1 d . . . . .
H22A H 0.8222 0.1608 0.3011 0.056 Uiso 1 1 calc R U . . .
H22B H 0.7795 0.2020 0.3584 0.056 Uiso 1 1 calc R U . . .
H22C H 0.7132 0.1804 0.2521 0.056 Uiso 1 1 calc R U . . .
C23 C 0.85402(16) -0.10737(12) 0.38514(18) 0.0483(5) Uani 1 1 d . . . . .
H23A H 0.9179 -0.0884 0.4096 0.072 Uiso 1 1 calc R U . . .
H23B H 0.8343 -0.1318 0.3253 0.072 Uiso 1 1 calc R U . . .
H23C H 0.8520 -0.1439 0.4286 0.072 Uiso 1 1 calc R U . . .
C24 C 0.56617(12) -0.00868(10) 0.38474(14) 0.0349(4) Uani 1 1 d . . . . .
H24A H 0.5744 0.0171 0.4407 0.052 Uiso 1 1 calc R U . . .
H24B H 0.5598 -0.0629 0.3909 0.052 Uiso 1 1 calc R U . . .
H24C H 0.5098 0.0104 0.3309 0.052 Uiso 1 1 calc R U . . .
B1 B 0.57066(12) 0.26019(9) 0.39212(12) 0.0231(3) Uani 1 1 d . . . . .
B2 B 0.60672(11) 0.14894(9) 0.34686(12) 0.0225(3) Uani 1 1 d . . . . .
Li1 Li 0.7500 0.2729(2) 0.5000 0.0373(10) Uani 1 2 d S T P . .
Li2 Li 0.7500 0.1413(2) 0.5000 0.0308(8) Uani 1 2 d S T P . .

loop_
_atom_site_aniso_label
_atom_site_aniso_U_11
_atom_site_aniso_U_22
_atom_site_aniso_U_33
_atom_site_aniso_U_23
_atom_site_aniso_U_13
_atom_site_aniso_U_12
N1 0.0216(6) 0.0228(6) 0.0270(6) -0.0044(5) 0.0070(5) 0.0027(5)
C1 0.0221(7) 0.0240(7) 0.0252(7) 0.0008(5) 0.0091(6) 0.0015(5)
C2 0.0218(7) 0.0241(7) 0.0231(7) -0.0001(5) 0.0101(6) -0.0003(5)
C3 0.0281(8) 0.0304(8) 0.0266(7) -0.0047(6) 0.0116(6) -0.0025(6)
C4 0.0275(8) 0.0419(10) 0.0295(8) -0.0049(7) 0.0032(7) -0.0026(7)
C5 0.0245(8) 0.0415(10) 0.0422(10) 0.0011(8) 0.0017(7) 0.0073(7)
C6 0.0275(8) 0.0296(8) 0.0372(9) -0.0004(7) 0.0082(7) 0.0073(6)
C7 0.0205(6) 0.0216(7) 0.0239(7) -0.0015(5) 0.0083(5) 0.0035(5)
C8 0.0256(7) 0.0250(7) 0.0303(8) -0.0006(6) 0.0141(6) 0.0016(6)
C9 0.0281(7) 0.0331(8) 0.0279(7) -0.0048(6) 0.0150(6) 0.0021(6)
C10 0.0233(7) 0.0263(7) 0.0285(7) -0.0065(6) 0.0073(6) 0.0036(6)
C11 0.0258(7) 0.0223(7) 0.0296(8) -0.0004(6) 0.0092(6) -0.0009(6)
C12 0.0226(7) 0.0244(7) 0.0232(7) 0.0001(5) 0.0084(6) 0.0014(5)
C13 0.0480(11) 0.0338(9) 0.0475(10) -0.0008(8) 0.0315(9) -0.0064(8)
C14 0.0350(9) 0.0333(9) 0.0371(9) -0.0132(7) 0.0101(7) 0.0028(7)
C15 0.0436(10) 0.0362(9) 0.0290(8) -0.0013(7) 0.0198(7) -0.0054(7)
C16 0.0230(7) 0.0221(7) 0.0239(7) -0.0024(5) 0.0112(6) 0.0006(5)
C17 0.0274(7) 0.0252(7) 0.0299(8) -0.0030(6) 0.0153(6) -0.0009(6)
C18 0.0287(8) 0.0341(8) 0.0388(9) -0.0043(7) 0.0199(7) 0.0020(6)
C19 0.0332(8) 0.0294(8) 0.0360(9) -0.0035(6) 0.0168(7) 0.0071(6)
C20 0.0353(8) 0.0223(7) 0.0327(8) 0.0004(6) 0.0165(7) 0.0028(6)
C21 0.0267(7) 0.0238(7) 0.0258(7) -0.0024(6) 0.0126(6) -0.0007(6)
C22 0.0402(9) 0.0319(9) 0.0495(11) 0.0007(7) 0.0289(9) -0.0052(7)
C23 0.0480(11) 0.0363(10) 0.0672(14) -0.0008(9) 0.0330(11) 0.0144(9)
C24 0.0324(8) 0.0324(8) 0.0445(10) 0.0043(7) 0.0222(8) -0.0019(7)
B1 0.0238(8) 0.0211(7) 0.0240(7) -0.0007(6) 0.0112(6) 0.0011(6)
B2 0.0221(7) 0.0218(7) 0.0241(7) 0.0005(6) 0.0116(6) 0.0016(6)
Li1 0.032(2) 0.0232(18) 0.037(2) 0.000 0.0014(17) 0.000
Li2 0.0278(19) 0.0230(17) 0.032(2) 0.000 0.0070(16) 0.000

loop_
_atom_type_symbol
_atom_type_description
_atom_type_scat_dispersion_real
_atom_type_scat_dispersion_imag
_atom_type_scat_source
C C 0.0033 0.0016 'International Tables Vol C Tables 4.2.6.8 and 6.1.1.4'
H H 0.0000 0.0000 'International Tables Vol C Tables 4.2.6.8 and 6.1.1.4'
Li Li -0.0003 0.0001 'International Tables Vol C Tables 4.2.6.8 and 6.1.1.4'
B B 0.0013 0.0007 'International Tables Vol C Tables 4.2.6.8 and 6.1.1.4'
N N 0.0061 0.0033 'International Tables Vol C Tables 4.2.6.8 and 6.1.1.4'

loop_
_geom_angle_atom_site_label_1
_geom_angle_atom_site_label_2
_geom_angle_atom_site_label_3
_geom_angle
_geom_angle_site_symmetry_1
_geom_angle_site_symmetry_3
_geom_angle_publ_flag
B1 N1 B2 105.94(13) . . ?
B1 N1 Li1 97.82(13) . . ?
B2 N1 Li1 151.17(12) . . ?
B1 N1 Li2 155.14(12) . . ?
B2 N1 Li2 91.46(12) . . ?
Li1 N1 Li2 72.07(14) . . ?
C6 C1 C2 120.03(14) . . ?
C6 C1 B1 134.00(15) . . ?
C2 C1 B1 105.97(12) . . ?
C3 C2 C1 120.06(14) . . ?
C3 C2 B2 133.95(14) . . ?
C1 C2 B2 105.99(12) . . ?
C2 C3 C4 119.43(15) . . ?
C5 C4 C3 120.51(16) . . ?
C4 C5 C6 120.66(16) . . ?
C1 C6 C5 119.31(16) . . ?
C12 C7 C8 118.21(13) . . ?
C12 C7 B1 120.89(13) . . ?
C8 C7 B1 120.90(13) . . ?
C9 C8 C7 120.08(14) . . ?
C9 C8 C13 119.75(15) . . ?
C7 C8 C13 120.04(14) . . ?
C10 C9 C8 121.90(15) . . ?
C9 C10 C11 117.89(14) . . ?
C9 C10 C14 120.64(16) . . ?
C11 C10 C14 121.46(16) . . ?
C10 C11 C12 121.88(15) . . ?
C11 C12 C7 119.99(14) . . ?
C11 C12 C15 120.02(14) . . ?
C7 C12 C15 119.98(14) . . ?
C21 C16 C17 118.05(13) . . ?
C21 C16 B2 121.66(13) . . ?
C17 C16 B2 120.18(13) . . ?
C18 C17 C16 120.26(15) . . ?
C18 C17 C22 119.34(15) . . ?
C16 C17 C22 120.34(14) . . ?
C17 C18 C19 121.42(15) . . ?
C20 C19 C18 118.33(15) . . ?
C20 C19 C23 121.02(17) . . ?
C18 C19 C23 120.65(17) . . ?
C19 C20 C21 121.75(15) . . ?
C20 C21 C16 120.17(14) . . ?
C20 C21 C24 119.30(15) . . ?
C16 C21 C24 120.52(14) . . ?
N1 B1 C7 121.70(13) . . ?
N1 B1 C1 111.10(13) . . ?
C7 B1 C1 127.16(13) . . ?
N1 B2 C16 120.61(13) . . ?
N1 B2 C2 110.99(13) . . ?
C16 B2 C2 128.39(13) . . ?
N1 Li1 N1 108.1(2) 2_656 . ?
N1 Li1 Li2 54.04(10) 2_656 . ?
N1 Li1 Li2 54.04(10) . . ?
N1 Li2 N1 107.79(19) . 2_656 ?
N1 Li2 Li1 53.90(10) . . ?
N1 Li2 Li1 53.89(10) 2_656 . ?

loop_
_geom_bond_atom_site_label_1
_geom_bond_atom_site_label_2
_geom_bond_distance
_geom_bond_site_symmetry_2
_geom_bond_publ_flag
N1 B1 1.432(2) . ?
N1 B2 1.436(2) . ?
N1 Li1 1.987(3) . ?
N1 Li2 1.990(3) . ?
C1 C6 1.388(2) . ?
C1 C2 1.416(2) . ?
C1 B1 1.587(2) . ?
C2 C3 1.389(2) . ?
C2 B2 1.587(2) . ?
C3 C4 1.397(2) . ?
C4 C5 1.383(3) . ?
C5 C6 1.400(3) . ?
C7 C12 1.408(2) . ?
C7 C8 1.412(2) . ?
C7 B1 1.587(2) . ?
C8 C9 1.391(2) . ?
C8 C13 1.516(2) . ?
C9 C10 1.388(2) . ?
C10 C11 1.389(2) . ?
C10 C14 1.511(2) . ?
C11 C12 1.396(2) . ?
C12 C15 1.514(2) . ?
C16 C21 1.411(2) . ?
C16 C17 1.417(2) . ?
C16 B2 1.585(2) . ?
C17 C18 1.393(2) . ?
C17 C22 1.510(2) . ?
C18 C19 1.394(2) . ?
C19 C20 1.388(2) . ?
C19 C23 1.504(2) . ?
C20 C21 1.394(2) . ?
C21 C24 1.511(2) . ?
Li1 N1 1.987(3) 2_656 ?
Li1 Li2 2.339(6) . ?
Li2 N1 1.990(3) 2_656 ?
